data_2010379
loop_
_publ_author_name
'Hellier, Desmond G.'
'Motevalli, Majid'

_publ_section_title
;
 Two Isomeric Sulfites of 10\b-Pinane-2,3\a-diol
;
_journal_issue 1
_journal_name_full 'Acta Crystallographica Section C'
_journal_page_first 116
_journal_page_last 119
_journal_paper_doi 10.1107/S0108270194007183
_journal_volume 51
_journal_year 1995
_chemical_formula_sum 'C10 H16 O3 S'
_chemical_formula_weight 216.29
_chemical_name_systematic
;
 ?
;
_space_group_IT_number 19
_symmetry_cell_setting orthorhombic
_symmetry_space_group_name_Hall 'P 2ac 2ab'
_symmetry_space_group_name_H-M 'P 21 21 21'
_audit_creation_method SHELXL
_cell_angle_alpha 90.00
_cell_angle_beta 90.00
_cell_angle_gamma 90.00
_cell_formula_units_Z 4
_cell_length_a 6.7060(10)
_cell_length_b 12.490(2)
_cell_length_c 12.965(3)
_cell_measurement_reflns_used 25
_cell_measurement_temperature 293(2)
_cell_measurement_theta_max 13
_cell_measurement_theta_min 11
_cell_volume 1085.9(3)
_computing_cell_refinement CAD4/PC
_computing_data_collection 'CAD4/PC software (Enraf-Nonius, 1989)'
_computing_data_reduction CAD4
_computing_molecular_graphics 'PLUTON (Spek)'
_computing_publication_material SHELXL-93
_computing_structure_refinement 'SHELXL-93 (Sheldrick, 1993)'
_computing_structure_solution 'SHELXS-86 (Sheldrick, 1990)'
_diffrn_ambient_temperature 293(2)
_diffrn_measurement_device 'Enraf-Nonius CAD4 4-circle'
_diffrn_measurement_method 2\q/\w
_diffrn_radiation_source 'fine-focus sealed tube'
_diffrn_radiation_type CuK\a
_diffrn_radiation_wavelength 1.54180
_diffrn_reflns_av_R_equivalents 0.0112
_diffrn_reflns_av_sigmaI/netI 0.4283
_diffrn_reflns_limit_h_max 7
_diffrn_reflns_limit_h_min 0
_diffrn_reflns_limit_k_max 14
_diffrn_reflns_limit_k_min 0
_diffrn_reflns_limit_l_max 14
_diffrn_reflns_limit_l_min 0
_diffrn_reflns_number 980
_diffrn_reflns_theta_max 59.91
_diffrn_reflns_theta_min 4.92
_diffrn_standards_decay_% 0
_diffrn_standards_interval_time 60
_diffrn_standards_number 3
_exptl_absorpt_coefficient_mu 2.502
_exptl_absorpt_correction_T_max 0.990
_exptl_absorpt_correction_T_min 0.980
_exptl_absorpt_correction_type empirical
_exptl_crystal_colour colourless
_exptl_crystal_density_diffrn 1.323
_exptl_crystal_density_meas 1.4
_exptl_crystal_density_method flotation
_exptl_crystal_description 'transparent rhombic'
_exptl_crystal_F_000 464
_exptl_crystal_size_max 0.38
_exptl_crystal_size_mid 0.36
_exptl_crystal_size_min 0.35
_refine_diff_density_max 0.179
_refine_diff_density_min -0.180
_refine_ls_abs_structure_details 'Flack H D (1983), Acta Cryst. A39, 876-881'
_refine_ls_abs_structure_Flack 0.03(6)
_refine_ls_extinction_coef 0.0114(9)
_refine_ls_extinction_method 'SHELXL93 (Sheldrick, 1993)'
_refine_ls_goodness_of_fit_all 0.841
_refine_ls_goodness_of_fit_obs 1.216
_refine_ls_hydrogen_treatment ' H atoms: calculated using AFIX in SHELXL92 (Sheldrick, 1992)'
_refine_ls_matrix_type full
_refine_ls_number_parameters 139
_refine_ls_number_reflns 962
_refine_ls_number_restraints 0
_refine_ls_restrained_S_all 0.841
_refine_ls_restrained_S_obs 1.216
_refine_ls_R_factor_all 0.1513
_refine_ls_R_factor_obs 0.0457
_refine_ls_shift/esd_max -0.018
_refine_ls_shift/esd_mean 0.005
_refine_ls_structure_factor_coef Fsqd
_refine_ls_weighting_details 'w = 1/[\s^2^(Fo^2^)+(0.0460P)^2^+0.0000P] where P = (Fo^2^+2Fc^2^)/3'
_refine_ls_weighting_scheme calc
_refine_ls_wR_factor_all 0.1025
_refine_ls_wR_factor_obs 0.0869
_reflns_number_observed 421
_reflns_number_total 962
_reflns_observed_criterion >2sigma(I)
_cod_data_source_file hu1093.cif
_cod_data_source_block 1
_cod_depositor_comments
;
The following automatic conversions were performed:
'_symmetry_cell_setting' value 'Orthorhombic' changed to 'orthorhombic'
according to '/home/saulius/struct/CIF-dictionaries/cif_core.dic'
dictionary named 'cif_core.dic' version 2.4.1 from 2010-06-29.

Automatic conversion script
Id: cif_fix_enum 1527 2010-12-29 10:47:43Z saulius 

The following automatic conversions were performed:

'_symmetry_cell_setting' value 'Orthorhombic' changed to
'orthorhombic' according to
/home/saulius/struct/CIF-dictionaries/cif_core.dic dictionary named
'cif_core.dic' version 2.4.1 from 2010-06-29.

Automatic conversion script
Id: cif_fix_values 1715 2011-07-08 13:25:40Z adriana 

The following automatic conversions were performed:

'_refine_ls_weighting_scheme' value 'calc w =
1/[\s^2^(Fo^2^)+(0.0460P)^2^+0.0000P] where P = (Fo^2^+2Fc^2^)/3' was
changed to 'calc'. New tag '_refine_ls_weighting_details' was
created. The value of the new tag was set to 'w =
1/[\s^2^(Fo^2^)+(0.0460P)^2^+0.0000P] where P = (Fo^2^+2Fc^2^)/3'.

Automatic conversion script
Id: cif_fix_values 3143 2015-03-26 13:38:13Z robertas 
;
_cod_database_code 2010379

loop_
_symmetry_equiv_pos_as_xyz
'x, y, z'
'-x+1/2, -y, z+1/2'
'x+1/2, -y+1/2, -z'
'-x, y+1/2, -z+1/2'

loop_
_atom_site_aniso_label
_atom_site_aniso_U_11
_atom_site_aniso_U_22
_atom_site_aniso_U_33
_atom_site_aniso_U_12
_atom_site_aniso_U_13
_atom_site_aniso_U_23
S1 0.083(2) 0.074(2) 0.087(2) -0.0007(14) 0.025(2) -0.0125(15)
O1 0.083(5) 0.067(4) 0.097(5) -0.014(4) 0.036(4) -0.001(3)
O2 0.089(4) 0.041(3) 0.076(4) 0.014(3) 0.018(3) -0.006(3)
O3 0.124(6) 0.124(5) 0.071(4) -0.020(5) 0.014(4) -0.023(4)
C1 0.049(5) 0.054(5) 0.047(5) -0.003(5) 0.002(4) 0.010(5)
C2 0.074(6) 0.049(5) 0.059(5) -0.012(6) 0.015(5) 0.012(5)
C3 0.057(6) 0.055(5) 0.068(6) 0.005(5) -0.006(5) 0.017(5)
C4 0.083(7) 0.047(5) 0.077(7) -0.011(5) 0.010(5) -0.002(5)
C5 0.063(6) 0.071(7) 0.048(5) -0.006(5) -0.009(5) -0.006(5)
C6 0.072(6) 0.077(7) 0.068(7) 0.012(6) -0.011(5) 0.019(5)
C7 0.059(6) 0.112(7) 0.083(6) -0.031(5) -0.001(5) -0.035(5)
C8 0.063(6) 0.056(6) 0.056(6) -0.005(6) 0.010(5) -0.006(5)
C9 0.073(7) 0.086(6) 0.107(7) 0.015(7) 0.004(6) -0.031(6)
C10 0.121(9) 0.116(7) 0.053(7) -0.035(7) 0.016(5) -0.009(5)

loop_
_atom_site_label
_atom_site_fract_x
_atom_site_fract_y
_atom_site_fract_z
_atom_site_U_iso_or_equiv
_atom_site_thermal_displace_type
_atom_site_calc_flag
_atom_site_refinement_flags
_atom_site_occupancy
_atom_site_disorder_group
_atom_site_type_symbol
S1 0.1096(4) 0.0340(2) 1.0110(2) 0.0814(9) Uani d . 1 . S
O1 0.1425(9) 0.1563(4) 1.0418(4) 0.082(2) Uani d . 1 . O
O2 -0.0144(8) 0.0096(4) 1.1125(4) 0.069(2) Uani d . 1 . O
O3 -0.0239(9) 0.0295(5) 0.9233(4) 0.107(2) Uani d . 1 . O
C1 -0.1278(11) 0.1020(6) 1.1523(5) 0.050(2) Uani d . 1 . C
C2 -0.0954(12) 0.1025(6) 1.2673(5) 0.061(2) Uani d . 1 . C
H2 -0.1459(12) 0.0392(6) 1.3034(5) 0.07(2) Uiso calc R 1 . H
C3 -0.0261(12) 0.2001(6) 1.1007(6) 0.060(2) Uani d . 1 . C
H3 -0.1201(12) 0.2350(6) 1.0535(6) 0.034(17) Uiso calc R 1 . H
C4 0.0634(12) 0.2836(6) 1.1741(6) 0.069(2) Uani d . 1 . C
H4A -0.0119(12) 0.3497(6) 1.1683(6) 0.11(2) Uiso calc R 1 . H
H4B 0.1996(12) 0.2984(6) 1.1534(6) 0.11(2) Uiso calc R 1 . H
C5 0.0621(12) 0.2467(7) 1.2872(6) 0.061(2) Uani d . 1 . C
H5 0.1322(12) 0.2939(7) 1.3354(6) 0.08(3) Uiso calc R 1 . H
C6 0.1286(14) 0.1294(6) 1.2890(6) 0.072(2) Uani d . 1 . C
H6A 0.1770(14) 0.1049(6) 1.3555(6) 0.10(2) Uiso calc R 1 . H
H6B 0.2191(14) 0.1097(6) 1.2338(6) 0.10(2) Uiso calc R 1 . H
C7 -0.3420(11) 0.0857(5) 1.1197(5) 0.085(3) Uani d . 1 . C
H7A -0.394(3) 0.023(2) 1.152(3) 0.130(19) Uiso calc R 1 . H
H7B -0.3483(14) 0.078(4) 1.0461(7) 0.130(19) Uiso calc R 1 . H
H7C -0.4199(19) 0.147(2) 1.140(4) 0.130(19) Uiso calc R 1 . H
C8 -0.1482(13) 0.2132(5) 1.3205(5) 0.058(2) Uani d . 1 . C
C9 -0.3224(13) 0.2809(7) 1.2846(6) 0.089(3) Uani d . 1 . C
H9A -0.4444(14) 0.2419(15) 1.294(3) 0.093(16) Uiso calc R 1 . H
H9B -0.306(4) 0.298(3) 1.2128(10) 0.093(16) Uiso calc R 1 . H
H9C -0.327(4) 0.3460(17) 1.324(2) 0.093(16) Uiso calc R 1 . H
C10 -0.1636(13) 0.1998(6) 1.4380(5) 0.096(3) Uani d . 1 . C
H10A -0.056(4) 0.156(3) 1.4620(7) 0.120(18) Uiso calc R 1 . H
H10B -0.288(3) 0.167(4) 1.4550(6) 0.120(18) Uiso calc R 1 . H
H10C -0.156(7) 0.2688(7) 1.4704(6) 0.120(18) Uiso calc R 1 . H

loop_
_atom_type_symbol
_atom_type_description
_atom_type_scat_dispersion_real
_atom_type_scat_dispersion_imag
_atom_type_scat_source
C C 0.0181 0.0091 'International Tables Vol C Tables 4.2.6.8 and 6.1.1.4'
H H 0.0000 0.0000 'International Tables Vol C Tables 4.2.6.8 and 6.1.1.4'
O O 0.0492 0.0322 'International Tables Vol C Tables 4.2.6.8 and 6.1.1.4'
S S 0.3331 0.5567 'International Tables Vol C Tables 4.2.6.8 and 6.1.1.4'

loop_
_geom_angle_atom_site_label_1
_geom_angle_atom_site_label_2
_geom_angle_atom_site_label_3
_geom_angle
_geom_angle_publ_flag
O3 S1 O2 108.7(3) yes
O3 S1 O1 108.6(3) yes
O2 S1 O1 92.8(3) yes
C3 O1 S1 112.4(5) yes
C1 O2 S1 114.2(4) yes
O2 C1 C2 106.0(6) yes
O2 C1 C7 106.7(6) yes
C2 C1 C7 114.5(6) yes
O2 C1 C3 103.9(5) yes
C2 C1 C3 111.0(7) yes
C7 C1 C3 113.8(6) yes
C1 C2 C6 108.5(6) yes
C1 C2 C8 113.8(6) yes
C6 C2 C8 87.1(6) yes
O1 C3 C4 105.9(6) yes
O1 C3 C1 105.5(6) yes
C4 C3 C1 116.2(6) yes
C3 C4 C5 112.7(6) yes
C6 C5 C8 90.2(6) yes
C6 C5 C4 107.5(7) yes
C8 C5 C4 110.9(6) yes
C5 C6 C2 85.6(6) yes
C9 C8 C10 108.3(7) yes
C9 C8 C5 118.0(6) yes
C10 C8 C5 111.8(6) yes
C9 C8 C2 121.6(6) yes
C10 C8 C2 110.6(6) yes
C5 C8 C2 84.8(6) yes

loop_
_geom_bond_atom_site_label_1
_geom_bond_atom_site_label_2
_geom_bond_site_symmetry_2
_geom_bond_distance
_geom_bond_publ_flag
S1 O3 . 1.449(6) yes
S1 O2 . 1.586(5) yes
S1 O1 . 1.594(5) yes
O1 C3 . 1.470(8) yes
O2 C1 . 1.475(7) yes
C1 C2 . 1.507(8) yes
C1 C7 . 1.511(9) yes
C1 C3 . 1.554(9) yes
C2 C6 . 1.565(10) yes
C2 C8 . 1.585(9) yes
C3 C4 . 1.534(9) yes
C4 C5 . 1.537(9) yes
C5 C6 . 1.531(9) yes
C5 C8 . 1.533(9) yes
C8 C9 . 1.516(9) yes
C8 C10 . 1.535(9) yes

loop_
_geom_torsion_atom_site_label_1
_geom_torsion_atom_site_label_2
_geom_torsion_atom_site_label_3
_geom_torsion_atom_site_label_4
_geom_torsion
O3 S1 O1 C3 78.5(5)
O2 S1 O1 C3 -32.3(6)
O3 S1 O2 C1 -80.3(5)
O1 S1 O2 C1 30.4(5)
S1 O2 C1 C2 -136.1(5)
S1 O2 C1 C7 101.5(5)
S1 O2 C1 C3 -19.0(7)
O2 C1 C2 C6 67.3(8)
C7 C1 C2 C6 -175.4(6)
C3 C1 C2 C6 -44.9(8)
O2 C1 C2 C8 162.4(6)
C7 C1 C2 C8 -80.3(9)
C3 C1 C2 C8 50.2(9)
S1 O1 C3 C4 148.3(5)
S1 O1 C3 C1 24.6(7)
O2 C1 C3 O1 -3.4(7)
C2 C1 C3 O1 110.1(7)
C7 C1 C3 O1 -119.1(7)
O2 C1 C3 C4 -120.4(7)
C2 C1 C3 C4 -6.9(10)
C7 C1 C3 C4 124.0(7)
O1 C3 C4 C5 -108.5(7)
C1 C3 C4 C5 8.2(10)
C3 C4 C5 C6 43.1(9)
C3 C4 C5 C8 -53.9(8)
C8 C5 C6 C2 26.7(5)
C4 C5 C6 C2 -85.3(6)
C1 C2 C6 C5 88.3(7)
C8 C2 C6 C5 -25.8(5)
C6 C5 C8 C9 -149.7(7)
C4 C5 C8 C9 -40.8(9)
C6 C5 C8 C10 83.7(7)
C4 C5 C8 C10 -167.4(6)
C6 C5 C8 C2 -26.4(6)
C4 C5 C8 C2 82.4(6)
C1 C2 C8 C9 36.8(10)
C6 C2 C8 C9 145.7(7)
C1 C2 C8 C10 165.5(7)
C6 C2 C8 C10 -85.5(7)
C1 C2 C8 C5 -83.1(7)
C6 C2 C8 C5 25.8(5)

loop_
_cod_related_entry_id
_cod_related_entry_database
_cod_related_entry_code
1 ChemSpider 21187480
